data_4033565
loop_
_publ_author_name
'Ill\'an-Cabeza, Nuria A'
'Jim\'enez-Pulido, Sonia B'
'Hueso-Ure\~na, Francisco'
'Ram\'irez-Exp\'osito, Mar\'ia J'
'S\'anchez-S\'anchez, Purificaci\'on'
'Mart\'inez-Martos, Jos\'e M'
'Moreno-Carretero, Miguel N'

_publ_section_title
;
 Effects on estrogen-dependent and triple negative breast cancer cells
 growth of Ni(II), Zn(II) and Cd(II) complexes with the Schiff base
 derived from pyridine-2-carboxaldehyde and 5,6-diamino-1,3-dimethyluracil
 explored through the renin-angiotensin system (RAS)-regulating
 aminopeptidases.
;
_journal_name_full 'Journal of inorganic biochemistry'
_journal_page_first 52
_journal_page_last 62
_journal_paper_doi 10.1016/j.jinorgbio.2018.04.022
_journal_volume 185
_journal_year 2018
_chemical_compound_source 'synthesis as described'
_chemical_formula_moiety 'C24 H26 Cl2 N10 O12.5 Zn'
_chemical_formula_sum 'C24 H26 Cl2 N10 O12.5 Zn'
_chemical_formula_weight 790.82
_space_group_IT_number 15
_symmetry_cell_setting monoclinic
_symmetry_Int_Tables_number 15
_symmetry_space_group_name_Hall '-C 2yc'
_symmetry_space_group_name_H-M 'C 1 2/c 1'
_atom_sites_solution_hydrogens mixed
_audit_conform_dict_location ftp://ftp.iucr.org/pub/cif_core.dic
_audit_conform_dict_name cif_core.dic
_audit_conform_dict_version 2.4.3
_audit_creation_date 2017-01-10T12:28:32-00:00
_audit_creation_method 'WinGX routine CIF_UPDATE'
_cell_angle_alpha 90
_cell_angle_beta 109.484(13)
_cell_angle_gamma 90
_cell_formula_units_Z 8
_cell_length_a 26.875(5)
_cell_length_b 13.162(2)
_cell_length_c 18.202(4)
_cell_measurement_reflns_used 6925
_cell_measurement_temperature 120(2)
_cell_measurement_theta_max 27.5
_cell_measurement_theta_min 5
_cell_measurement_wavelength 0.71073
_cell_volume 6070(2)
_computing_cell_refinement 'Dirax/lsq (Duisenberg & Schreurs, 1989-2000)'
_computing_data_collection 'Collect (Bruker AXS BV, 1997-2004)'
_computing_data_reduction 'EvalCCD (Duisenberg & Schreurs 1990-2000)'
_computing_molecular_graphics 'Ortep-3 for Windows (Farrugia, 1997)'
_computing_publication_material 'WinGX publication routines (Farrugia, 1999)'
_computing_structure_refinement 'SHELXL-2016/4 (Sheldrick, 2016)'
_computing_structure_solution 'SHELXS-86 (Sheldrick, 1986)'
_diffrn_ambient_temperature 120(2)
_diffrn_detector 'CCD plate'
_diffrn_detector_area_resol_mean 9
_diffrn_measured_fraction_theta_full 0.991
_diffrn_measured_fraction_theta_max 0.993
_diffrn_measurement_device '95mm CCD camera on \k-goniostat'
_diffrn_measurement_device_type KappaCCD
_diffrn_measurement_method 'CCD rotation images, thick slices'
_diffrn_orient_matrix_UB_11 0.01
_diffrn_orient_matrix_UB_12 0
_diffrn_orient_matrix_UB_13 0
_diffrn_orient_matrix_UB_21 0
_diffrn_orient_matrix_UB_22 0.01
_diffrn_orient_matrix_UB_23 0
_diffrn_orient_matrix_UB_31 0
_diffrn_orient_matrix_UB_32 0
_diffrn_orient_matrix_UB_33 0.01
_diffrn_radiation_monochromator 'horizonally mounted graphite crystal'
_diffrn_radiation_probe x-ray
_diffrn_radiation_type MoK\a
_diffrn_radiation_wavelength 0.71073
_diffrn_reflns_av_R_equivalents 0.089
_diffrn_reflns_av_unetI/netI 0.0521
_diffrn_reflns_Laue_measured_fraction_full 0.991
_diffrn_reflns_Laue_measured_fraction_max 0.993
_diffrn_reflns_limit_h_max 34
_diffrn_reflns_limit_h_min -34
_diffrn_reflns_limit_k_max 17
_diffrn_reflns_limit_k_min -16
_diffrn_reflns_limit_l_max 23
_diffrn_reflns_limit_l_min -23
_diffrn_reflns_number 48908
_diffrn_reflns_point_group_measured_fraction_full 0.991
_diffrn_reflns_point_group_measured_fraction_max 0.993
_diffrn_reflns_theta_full 25.242
_diffrn_reflns_theta_max 27.5
_diffrn_reflns_theta_min 5.001
_diffrn_source 'Enraf Nonius FR590'
_diffrn_standards_interval_count .
_diffrn_standards_interval_time .
_diffrn_standards_number 0
_exptl_absorpt_coefficient_mu 1.069
_exptl_absorpt_correction_T_max 0.791
_exptl_absorpt_correction_T_min 0.693
_exptl_absorpt_correction_type multi-scan
_exptl_absorpt_process_details '(SADABS 2.10, 2003)'
_exptl_crystal_colour yellow
_exptl_crystal_density_diffrn 1.731
_exptl_crystal_density_method 'not measured'
_exptl_crystal_description prism
_exptl_crystal_F_000 3232
_exptl_crystal_size_max 0.37
_exptl_crystal_size_mid 0.25
_exptl_crystal_size_min 0.23
_refine_diff_density_max 0.826
_refine_diff_density_min -1.291
_refine_diff_density_rms 0.109
_refine_ls_extinction_method none
_refine_ls_goodness_of_fit_ref 0.977
_refine_ls_hydrogen_treatment mixed
_refine_ls_matrix_type full
_refine_ls_number_constraints 0
_refine_ls_number_parameters 547
_refine_ls_number_reflns 6925
_refine_ls_number_restraints 0
_refine_ls_restrained_S_all 0.977
_refine_ls_R_factor_all 0.0909
_refine_ls_R_factor_gt 0.0612
_refine_ls_shift/su_max 0.082
_refine_ls_shift/su_mean 0.006
_refine_ls_structure_factor_coef Fsqd
_refine_ls_weighting_details 'w=1/[\s^2^(Fo^2^)+(0.1060P)^2^+24.9050P] where P=(Fo^2^+2Fc^2^)/3'
_refine_ls_weighting_scheme calc
_refine_ls_wR_factor_gt 0.1545
_refine_ls_wR_factor_ref 0.1826
_reflns_Friedel_coverage 0
_reflns_number_gt 4990
_reflns_number_total 6925
_reflns_threshold_expression 'I > 2\s(I)'
_cod_data_source_file archive_Zn1486.cif
_cod_data_source_block shelx
_cod_original_sg_symbol_H-M 'C 2/c'
_cod_original_formula_sum 'C24 H26 Cl2 N10 O12.50 Zn'
_cod_database_code 4033565

loop_
_symmetry_equiv_pos_as_xyz
'x, y, z'
'-x, y, -z+1/2'
'x+1/2, y+1/2, z'
'-x+1/2, y+1/2, -z+1/2'
'-x, -y, -z'
'x, -y, z-1/2'
'-x+1/2, -y+1/2, -z'
'x+1/2, -y+1/2, z-1/2'

loop_
_atom_site_label
_atom_site_type_symbol
_atom_site_fract_x
_atom_site_fract_y
_atom_site_fract_z
_atom_site_U_iso_or_equiv
_atom_site_adp_type
_atom_site_occupancy
_atom_site_site_symmetry_order
_atom_site_calc_flag
_atom_site_refinement_flags_posn
_atom_site_refinement_flags_adp
_atom_site_refinement_flags_occupancy
_atom_site_disorder_assembly
_atom_site_disorder_group
C511 C 0.02616(16) 0.7087(3) 0.0946(2) 0.0300(8) Uani 1 1 d . . . . .
O42 O 0.10216(10) 0.6994(2) -0.04679(16) 0.0315(6) Uani 1 1 d . . . . .
N52 N 0.19746(12) 0.6749(2) 0.05508(18) 0.0284(6) Uani 1 1 d . . . . .
O22 O 0.14591(13) 0.5724(3) -0.24670(18) 0.0592(10) Uani 1 1 d . . . . .
N62 N 0.27602(13) 0.5869(3) -0.0112(2) 0.0319(7) Uani 1 1 d . . . . .
N32 N 0.12474(12) 0.6397(3) -0.14768(18) 0.0324(7) Uani 1 1 d . . . . .
N12 N 0.21044(13) 0.5846(3) -0.12960(19) 0.0338(7) Uani 1 1 d . . . . .
C42 C 0.13672(14) 0.6635(3) -0.0707(2) 0.0292(8) Uani 1 1 d . . . . .
C62 C 0.22620(15) 0.6058(3) -0.0520(2) 0.0298(8) Uani 1 1 d . . . . .
C52 C 0.18968(14) 0.6462(3) -0.0210(2) 0.0286(8) Uani 1 1 d . . . . .
C22 C 0.15945(17) 0.5971(3) -0.1791(2) 0.0398(9) Uani 1 1 d . . . . .
C32 C 0.07031(16) 0.6539(4) -0.2007(3) 0.0410(9) Uani 1 1 d . . . . .
H32A H 0.053073 0.589151 -0.212459 0.062 Uiso 1 1 calc R U . . .
H32B H 0.070883 0.68533 -0.24803 0.062 Uiso 1 1 calc R U . . .
H32C H 0.051454 0.696648 -0.176238 0.062 Uiso 1 1 calc R U . . .
C12 C 0.24620(17) 0.5302(4) -0.1620(3) 0.0414(10) Uani 1 1 d . . . . .
H12A H 0.277227 0.570439 -0.155031 0.062 Uiso 1 1 calc R U . . .
H12B H 0.228627 0.518196 -0.216574 0.062 Uiso 1 1 calc R U . . .
H12C H 0.256081 0.466414 -0.135559 0.062 Uiso 1 1 calc R U . . .
N1F2 N 0.18434(14) 0.7411(2) 0.18527(19) 0.0310(7) Uani 1 1 d . . . . .
C2F2 C 0.23333(16) 0.7154(3) 0.1878(2) 0.0337(8) Uani 1 1 d . . . . .
C6F2 C 0.17808(18) 0.7802(3) 0.2483(3) 0.0378(9) Uani 1 1 d . . . . .
H6F2 H 0.144244 0.797802 0.24682 0.045 Uiso 1 1 calc R U . . .
C512 C 0.23827(17) 0.6766(3) 0.1151(3) 0.0377(9) Uani 1 1 d . . . . .
C4F2 C 0.2692(2) 0.7701(3) 0.3188(3) 0.0454(11) Uani 1 1 d . . . . .
H4F2 H 0.297804 0.780663 0.36393 0.055 Uiso 1 1 calc R U . . .
C3F2 C 0.27670(19) 0.7282(3) 0.2541(3) 0.0434(10) Uani 1 1 d . . . . .
H3F2 H 0.310199 0.708955 0.255041 0.052 Uiso 1 1 calc R U . . .
C5F2 C 0.2198(2) 0.7961(3) 0.3166(3) 0.0437(10) Uani 1 1 d . . . . .
H5F2 H 0.214096 0.823997 0.360043 0.052 Uiso 1 1 calc R U . . .
CL22 Cl 0.3633(2) 0.8440(3) 0.5854(4) 0.0550(13) Uani 0.3 1 d . . P . .
O1P O 0.08501(15) -0.0287(3) 0.2744(2) 0.0599(10) Uani 1 1 d . . . . .
O2P O 0.15917(19) 0.0181(3) 0.2459(3) 0.0893(17) Uani 1 1 d . . . . .
O3P O 0.0999(3) 0.1288(5) 0.2387(5) 0.072(2) Uani 0.6 1 d . . P . .
O31P O 0.1177(6) 0.1421(6) 0.2989(10) 0.083(4) Uani 0.4 1 d . . P . .
O41P O 0.1433(3) 0.0918(7) 0.3626(4) 0.0370(16) Uani 0.4 1 d . . P . .
O4P O 0.1610(4) 0.0136(9) 0.3630(4) 0.102(3) Uani 0.6 1 d . . P . .
CL21 Cl 0.3254(3) 0.8412(4) 0.5336(3) 0.0507(11) Uani 0.3 1 d . . P . .
O5P O 0.3197(3) 0.8781(5) 0.6008(6) 0.094(2) Uani 0.7 1 d . . P . .
O51P O 0.2965(4) 0.9063(7) 0.4734(7) 0.088(3) Uani 0.5 1 d . . P . .
O7P O 0.3806(5) 0.8361(7) 0.5352(7) 0.159(4) Uani 0.8 1 d . . P . .
CL23 Cl 0.3943(5) 0.8710(6) 0.6502(9) 0.179(6) Uani 0.4 1 d . . P . .
OW O 0 0.7275(4) 0.25 0.093(3) Uani 1 2 d S T P . .
O6P O 0.3036(5) 0.7418(9) 0.5166(7) 0.056(3) Uani 0.3 1 d . . P . .
O9P O 0.3803(7) 0.7502(10) 0.6226(9) 0.134(6) Uani 0.5 1 d . . P . .
O10P O 0.3890(6) 0.9351(13) 0.5898(11) 0.152(6) Uani 0.5 1 d . . P . .
O11P O 0.4226(7) 0.8974(8) 0.7193(7) 0.136(7) Uani 0.5 1 d . . P . .
O8P O 0.2996(18) 0.863(2) 0.532(2) 0.106(13) Uani 0.2 1 d . . P . .
H511 H -0.0049(17) 0.721(3) 0.098(2) 0.021(9) Uiso 1 1 d . . . . .
H611 H -0.0382(17) 0.931(3) 0.157(2) 0.025(10) Uiso 1 1 d . . . . .
H512 H 0.272(2) 0.656(4) 0.115(3) 0.059(15) Uiso 1 1 d . . . . .
H622 H 0.2819(19) 0.579(4) 0.036(3) 0.044(13) Uiso 1 1 d . . . . .
H612 H 0.303(3) 0.573(5) -0.039(4) 0.077(18) Uiso 1 1 d . . . . .
H621 H -0.010(2) 0.848(5) 0.162(3) 0.058(18) Uiso 1 1 d . . . . .
ZN Zn 0.12742(2) 0.72457(3) 0.07445(3) 0.02862(16) Uani 1 1 d . . . . .
O21 O 0.04533(12) 1.18356(19) 0.06288(19) 0.0407(7) Uani 1 1 d . . . . .
N51 N 0.05898(13) 0.7779(2) 0.09204(19) 0.0280(6) Uani 1 1 d . . . . .
N11 N 0.01339(12) 1.0400(2) 0.09911(18) 0.0282(6) Uani 1 1 d . . . . .
O41 O 0.12883(10) 0.88868(18) 0.05385(16) 0.0298(6) Uani 1 1 d . . . . .
N61 N -0.01685(14) 0.8975(3) 0.1431(2) 0.0326(7) Uani 1 1 d . . . . .
C61 C 0.01623(14) 0.9373(3) 0.1116(2) 0.0282(7) Uani 1 1 d . . . . .
N31 N 0.08673(12) 1.0360(2) 0.05593(19) 0.0281(6) Uani 1 1 d . . . . .
N1F1 N 0.08997(13) 0.5881(2) 0.08770(18) 0.0311(7) Uani 1 1 d . . . . .
C51 C 0.05272(14) 0.8823(3) 0.0894(2) 0.0262(7) Uani 1 1 d . . . . .
C3F1 C 0.00973(18) 0.5239(3) 0.0977(2) 0.0378(9) Uani 1 1 d . . . . .
H3F1 H -0.023062 0.535913 0.102743 0.045 Uiso 1 1 calc R U . . .
C11 C -0.02441(17) 1.1011(3) 0.1219(3) 0.0367(9) Uani 1 1 d . . . . .
H11A H -0.05898 1.07197 0.100259 0.055 Uiso 1 1 calc R U . . .
H11B H -0.024737 1.169146 0.102694 0.055 Uiso 1 1 calc R U . . .
H11C H -0.014353 1.102436 0.177679 0.055 Uiso 1 1 calc R U . . .
C31 C 0.12526(16) 1.0909(3) 0.0305(3) 0.0361(9) Uani 1 1 d . . . . .
H31A H 0.157327 1.099125 0.073751 0.054 Uiso 1 1 calc R U . . .
H31B H 0.111391 1.156529 0.011049 0.054 Uiso 1 1 calc R U . . .
H31C H 0.132411 1.053297 -0.010053 0.054 Uiso 1 1 calc R U . . .
C41 C 0.09159(14) 0.9331(3) 0.0671(2) 0.0268(7) Uani 1 1 d . . . . .
C21 C 0.04863(15) 1.0928(3) 0.0728(2) 0.0302(8) Uani 1 1 d . . . . .
C2F1 C 0.04244(16) 0.6033(3) 0.0942(2) 0.0314(8) Uani 1 1 d . . . . .
C4F1 C 0.02711(19) 0.4260(3) 0.0934(2) 0.0405(10) Uani 1 1 d . . . . .
H4F1 H 0.005993 0.370749 0.095266 0.049 Uiso 1 1 calc R U . . .
C6F1 C 0.10592(18) 0.4940(3) 0.0837(2) 0.0378(9) Uani 1 1 d . . . . .
H6F1 H 0.1389 0.483096 0.078999 0.045 Uiso 1 1 calc R U . . .
C5F1 C 0.0749(2) 0.4114(3) 0.0865(3) 0.0455(11) Uani 1 1 d . . . . .
H5F1 H 0.087084 0.345883 0.083556 0.055 Uiso 1 1 calc R U . . .
CL1 Cl 0.12644(4) 0.04181(8) 0.28699(6) 0.0391(3) Uani 1 1 d . . . . .

loop_
_atom_site_aniso_label
_atom_site_aniso_U_11
_atom_site_aniso_U_22
_atom_site_aniso_U_33
_atom_site_aniso_U_23
_atom_site_aniso_U_13
_atom_site_aniso_U_12
C511 0.035(2) 0.0210(17) 0.038(2) -0.0046(15) 0.0183(16) -0.0030(15)
O42 0.0348(14) 0.0245(13) 0.0375(14) 0.0001(11) 0.0150(11) 0.0075(11)
N52 0.0330(16) 0.0185(14) 0.0333(16) 0.0015(12) 0.0107(13) 0.0047(12)
O22 0.0457(18) 0.095(3) 0.0331(17) -0.0137(17) 0.0073(13) 0.0167(19)
N62 0.0336(17) 0.0322(17) 0.0309(18) -0.0008(14) 0.0121(14) 0.0067(14)
N32 0.0304(16) 0.0335(17) 0.0324(17) -0.0008(13) 0.0092(13) 0.0054(13)
N12 0.0341(16) 0.0338(17) 0.0334(17) -0.0029(14) 0.0111(13) 0.0073(14)
C42 0.0322(18) 0.0186(16) 0.037(2) 0.0003(14) 0.0121(15) 0.0028(14)
C62 0.0352(19) 0.0207(17) 0.0344(19) -0.0015(14) 0.0127(15) 0.0022(15)
C52 0.0340(19) 0.0196(17) 0.0330(19) 0.0014(14) 0.0124(15) 0.0054(14)
C22 0.038(2) 0.042(2) 0.039(2) -0.0054(18) 0.0127(17) 0.0063(18)
C32 0.035(2) 0.043(2) 0.042(2) 0.0001(19) 0.0085(17) 0.0082(18)
C12 0.039(2) 0.045(2) 0.042(2) -0.0100(19) 0.0152(18) 0.0082(19)
N1F2 0.0440(18) 0.0161(14) 0.0364(17) 0.0015(12) 0.0180(14) 0.0019(13)
C2F2 0.042(2) 0.0245(18) 0.033(2) -0.0016(15) 0.0114(16) 0.0095(16)
C6F2 0.050(2) 0.027(2) 0.043(2) -0.0025(16) 0.0243(19) -0.0004(17)
C512 0.041(2) 0.029(2) 0.043(2) -0.0039(17) 0.0136(18) 0.0110(17)
C4F2 0.064(3) 0.034(2) 0.034(2) -0.0014(17) 0.010(2) 0.006(2)
C3F2 0.047(2) 0.037(2) 0.042(2) -0.0047(18) 0.0088(19) 0.0131(19)
C5F2 0.064(3) 0.032(2) 0.039(2) -0.0068(17) 0.023(2) -0.001(2)
CL22 0.077(3) 0.034(2) 0.084(4) 0.002(2) 0.066(3) -0.005(2)
O1P 0.064(2) 0.061(2) 0.064(2) -0.0127(18) 0.0346(18) -0.0297(19)
O2P 0.103(3) 0.041(2) 0.169(5) -0.030(3) 0.106(4) -0.024(2)
O3P 0.073(4) 0.044(4) 0.082(5) 0.001(4) 0.003(4) 0.012(3)
O31P 0.121(10) 0.017(4) 0.158(13) -0.019(6) 0.109(11) -0.008(5)
O41P 0.030(3) 0.046(5) 0.031(4) -0.007(4) 0.004(3) -0.013(3)
O4P 0.100(6) 0.144(9) 0.047(4) 0.005(5) 0.004(4) -0.054(7)
CL21 0.073(3) 0.032(2) 0.059(3) -0.0086(19) 0.038(3) -0.004(2)
O5P 0.122(6) 0.046(4) 0.145(7) 0.007(4) 0.085(6) 0.016(4)
O51P 0.114(8) 0.052(5) 0.097(7) -0.026(5) 0.036(6) -0.009(5)
O7P 0.221(11) 0.084(6) 0.231(11) 0.012(7) 0.153(10) 0.020(6)
CL23 0.250(12) 0.092(5) 0.298(14) 0.066(8) 0.231(13) 0.058(7)
OW 0.203(8) 0.029(3) 0.083(4) 0 0.095(5) 0
O6P 0.088(9) 0.035(6) 0.060(7) -0.012(5) 0.043(7) -0.003(6)
O9P 0.206(15) 0.096(8) 0.155(12) 0.033(8) 0.133(12) 0.067(9)
O10P 0.135(11) 0.134(13) 0.188(16) -0.020(12) 0.056(11) -0.048(10)
O11P 0.234(17) 0.064(7) 0.074(7) -0.019(6) 0.003(8) 0.073(9)
O8P 0.18(4) 0.058(17) 0.12(3) -0.016(16) 0.10(3) 0.033(19)
ZN 0.0345(3) 0.0157(2) 0.0387(3) -0.00157(16) 0.01615(19) 0.00175(16)
O21 0.0515(17) 0.0101(12) 0.0625(19) -0.0014(12) 0.0217(15) 0.0013(11)
N51 0.0364(16) 0.0143(14) 0.0364(17) -0.0018(12) 0.0162(13) -0.0025(12)
N11 0.0328(16) 0.0143(14) 0.0384(17) -0.0019(12) 0.0129(13) 0.0031(12)
O41 0.0353(13) 0.0152(12) 0.0423(15) 0.0004(10) 0.0174(11) 0.0003(10)
N61 0.0357(18) 0.0207(16) 0.047(2) -0.0029(15) 0.0207(15) 0.0031(14)
C61 0.0317(18) 0.0159(16) 0.0366(19) -0.0019(14) 0.0107(15) -0.0025(14)
N31 0.0315(15) 0.0123(13) 0.0404(17) -0.0011(12) 0.0119(13) -0.0030(12)
N1F1 0.0446(18) 0.0133(13) 0.0336(16) -0.0029(12) 0.0107(14) -0.0022(13)
C51 0.0338(18) 0.0127(15) 0.0333(18) -0.0025(13) 0.0129(14) -0.0013(13)
C3F1 0.054(2) 0.0228(19) 0.037(2) -0.0037(16) 0.0161(18) -0.0092(17)
C11 0.043(2) 0.0210(18) 0.052(2) -0.0034(16) 0.0233(19) 0.0061(16)
C31 0.035(2) 0.0203(17) 0.055(2) 0.0044(17) 0.0171(18) -0.0017(15)
C41 0.0312(18) 0.0142(15) 0.0343(19) -0.0028(13) 0.0098(14) -0.0002(14)
C21 0.0340(19) 0.0180(17) 0.0354(19) -0.0026(14) 0.0074(15) 0.0009(14)
C2F1 0.043(2) 0.0171(17) 0.035(2) -0.0005(14) 0.0141(16) -0.0060(15)
C4F1 0.059(3) 0.0171(17) 0.041(2) 0.0026(16) 0.0103(19) -0.0106(18)
C6F1 0.047(2) 0.0169(17) 0.045(2) -0.0004(16) 0.0086(18) 0.0046(16)
C5F1 0.067(3) 0.0149(17) 0.043(2) 0.0005(16) 0.002(2) -0.0008(18)
CL1 0.0389(5) 0.0354(5) 0.0458(6) -0.0075(4) 0.0179(4) -0.0067(4)

loop_
_atom_type_symbol
_atom_type_description
_atom_type_scat_dispersion_real
_atom_type_scat_dispersion_imag
_atom_type_scat_source
C C 0.0033 0.0016 'International Tables Vol C Tables 4.2.6.8 and 6.1.1.4'
H H 0 0 'International Tables Vol C Tables 4.2.6.8 and 6.1.1.4'
Cl Cl 0.1484 0.1585 'International Tables Vol C Tables 4.2.6.8 and 6.1.1.4'
N N 0.0061 0.0033 'International Tables Vol C Tables 4.2.6.8 and 6.1.1.4'
O O 0.0106 0.006 'International Tables Vol C Tables 4.2.6.8 and 6.1.1.4'
Zn Zn 0.2839 1.4301 'International Tables Vol C Tables 4.2.6.8 and 6.1.1.4'

loop_
_exptl_crystal_face_index_h
_exptl_crystal_face_index_k
_exptl_crystal_face_index_l
_exptl_crystal_face_perp_dist
2 -1 2 0.14
-4 2 -3 0.113
-4 1 3 0.098
5 -1 -4 0.113
9 -3 -2 0.167
-10 2 1 0.139
2 3 5 0.129
-2 -3 -5 0.131
6 1 -1 0.183
-4 -1 1 0.127
7 -6 6 0.121
-17 18 -18 0.103
3 1 -1 0.173

loop_
_geom_angle_atom_site_label_1
_geom_angle_atom_site_label_2
_geom_angle_atom_site_label_3
_geom_angle
_geom_angle_site_symmetry_1
_geom_angle_site_symmetry_3
N51 C511 C2F1 117.8(4) . .
N51 C511 H511 124(3) . .
C2F1 C511 H511 118(3) . .
C42 O42 ZN 114.1(2) . .
C512 N52 C52 131.9(3) . .
C512 N52 ZN 114.3(3) . .
C52 N52 ZN 113.8(2) . .
C62 N62 H622 115(3) . .
C62 N62 H612 121(3) . .
H622 N62 H612 124(5) . .
C42 N32 C22 124.3(3) . .
C42 N32 C32 119.1(3) . .
C22 N32 C32 116.5(3) . .
C62 N12 C22 123.5(3) . .
C62 N12 C12 119.8(3) . .
C22 N12 C12 115.9(3) . .
O42 C42 N32 119.9(3) . .
O42 C42 C52 122.8(3) . .
N32 C42 C52 117.3(3) . .
N62 C62 N12 116.8(3) . .
N62 C62 C52 124.3(4) . .
N12 C62 C52 118.8(3) . .
N52 C52 C62 128.3(3) . .
N52 C52 C42 112.2(3) . .
C62 C52 C42 119.5(3) . .
O22 C22 N32 121.4(4) . .
O22 C22 N12 122.1(4) . .
N32 C22 N12 116.5(4) . .
N32 C32 H32A 109.5 . .
N32 C32 H32B 109.5 . .
H32A C32 H32B 109.5 . .
N32 C32 H32C 109.5 . .
H32A C32 H32C 109.5 . .
H32B C32 H32C 109.5 . .
N12 C12 H12A 109.5 . .
N12 C12 H12B 109.5 . .
H12A C12 H12B 109.5 . .
N12 C12 H12C 109.5 . .
H12A C12 H12C 109.5 . .
H12B C12 H12C 109.5 . .
C6F2 N1F2 C2F2 118.4(4) . .
C6F2 N1F2 ZN 127.9(3) . .
C2F2 N1F2 ZN 113.5(3) . .
N1F2 C2F2 C3F2 122.1(4) . .
N1F2 C2F2 C512 116.0(4) . .
C3F2 C2F2 C512 121.9(4) . .
N1F2 C6F2 C5F2 122.7(4) . .
N1F2 C6F2 H6F2 118.6 . .
C5F2 C6F2 H6F2 118.6 . .
N52 C512 C2F2 118.2(4) . .
N52 C512 H512 123(3) . .
C2F2 C512 H512 119(3) . .
C5F2 C4F2 C3F2 119.8(4) . .
C5F2 C4F2 H4F2 120.1 . .
C3F2 C4F2 H4F2 120.1 . .
C4F2 C3F2 C2F2 118.4(4) . .
C4F2 C3F2 H3F2 120.8 . .
C2F2 C3F2 H3F2 120.8 . .
C4F2 C5F2 C6F2 118.6(4) . .
C4F2 C5F2 H5F2 120.7 . .
C6F2 C5F2 H5F2 120.7 . .
CL21 CL22 O7P 80.0(9) . .
CL21 CL22 CL23 157.8(6) . .
O7P CL22 CL23 117.1(9) . .
CL21 CL22 O5P 65.6(5) . .
O7P CL22 O5P 141.8(10) . .
CL23 CL22 O5P 93.5(7) . .
CL21 CL22 O10P 111.9(9) . .
O7P CL22 O10P 78.4(9) . .
CL23 CL22 O10P 62.1(8) . .
O5P CL22 O10P 98.6(9) . .
CL21 CL22 O9P 115.3(9) . .
O7P CL22 O9P 98.7(7) . .
CL23 CL22 O9P 77.8(9) . .
O5P CL22 O9P 110.5(6) . .
O10P CL22 O9P 131.5(12) . .
CL21 CL22 O8P 20.9(10) . .
O7P CL22 O8P 99.0(14) . .
CL23 CL22 O8P 137.3(11) . .
O5P CL22 O8P 45.0(10) . .
O10P CL22 O8P 107.7(14) . .
O9P CL22 O8P 120.5(14) . .
CL21 CL22 O6P 37.4(5) . .
O7P CL22 O6P 84.4(8) . .
CL23 CL22 O6P 149.7(6) . .
O5P CL22 O6P 78.4(6) . .
O10P CL22 O6P 147.6(10) . .
O9P CL22 O6P 77.9(9) . .
O8P CL22 O6P 48.3(10) . .
O31P O3P CL1 63.1(7) . .
O3P O31P O41P 139.2(10) . .
O3P O31P CL1 73.6(7) . .
O41P O31P CL1 65.6(6) . .
O4P O41P O31P 124.0(9) . .
O4P O41P CL1 66.0(6) . .
O31P O41P CL1 59.1(5) . .
O41P O4P CL1 67.8(7) . .
O8P CL21 CL22 126(3) . .
O8P CL21 O5P 61(3) . .
CL22 CL21 O5P 65.4(5) . .
O8P CL21 O51P 58(3) . .
CL22 CL21 O51P 137.6(6) . .
O5P CL21 O51P 106.4(7) . .
O8P CL21 O6P 92(3) . .
CL22 CL21 O6P 113.6(7) . .
O5P CL21 O6P 111.1(6) . .
O51P CL21 O6P 108.1(8) . .
O8P CL21 O7P 160(3) . .
CL22 CL21 O7P 50.7(6) . .
O5P CL21 O7P 114.1(7) . .
O51P CL21 O7P 109.5(7) . .
O6P CL21 O7P 107.5(7) . .
O8P CL21 O10P 113(3) . .
CL22 CL21 O10P 37.7(6) . .
O5P CL21 O10P 70.6(6) . .
O51P CL21 O10P 99.9(7) . .
O6P CL21 O10P 149.6(9) . .
O7P CL21 O10P 50.3(6) . .
O8P CL21 CL23 115(3) . .
CL22 CL21 CL23 11.6(3) . .
O5P CL21 CL23 54.6(4) . .
O51P CL21 CL23 132.1(5) . .
O6P CL21 CL23 119.7(7) . .
O7P CL21 CL23 60.2(5) . .
O10P CL21 CL23 35.1(5) . .
O8P O5P CL22 81.4(18) . .
O8P O5P CL21 32.6(17) . .
CL22 O5P CL21 49.0(4) . .
O8P O5P CL23 121(2) . .
CL22 O5P CL23 40.7(4) . .
CL21 O5P CL23 89.5(6) . .
O8P O51P CL21 31.8(18) . .
CL22 O7P CL21 49.3(6) . .
CL22 O7P O10P 56.7(8) . .
CL21 O7P O10P 84.8(7) . .
CL22 O7P CL23 32.7(6) . .
CL21 O7P CL23 81.2(6) . .
O10P O7P CL23 41.2(7) . .
CL22 CL23 O11P 174.7(11) . .
CL22 CL23 O10P 63.5(10) . .
O11P CL23 O10P 119.6(14) . .
CL22 CL23 O9P 55.4(8) . .
O11P CL23 O9P 123.6(10) . .
O10P CL23 O9P 113.4(13) . .
CL22 CL23 O5P 45.8(6) . .
O11P CL23 O5P 129.5(9) . .
O10P CL23 O5P 77.1(10) . .
O9P CL23 O5P 79.0(8) . .
CL22 CL23 O7P 30.2(4) . .
O11P CL23 O7P 155.1(11) . .
O10P CL23 O7P 51.5(9) . .
O9P CL23 O7P 62.3(7) . .
O5P CL23 O7P 74.2(7) . .
CL22 CL23 CL21 10.6(3) . .
O11P CL23 CL21 165.3(9) . .
O10P CL23 CL21 62.0(9) . .
O9P CL23 CL21 62.4(8) . .
O5P CL23 CL21 35.9(4) . .
O7P CL23 CL21 38.6(5) . .
CL21 O6P O8P 27.1(15) . .
CL21 O6P CL22 29.0(4) . .
O8P O6P CL22 50.6(17) . .
CL22 O9P CL23 46.8(7) . .
CL23 O10P CL22 54.4(10) . .
CL23 O10P O7P 87.3(12) . .
CL22 O10P O7P 44.9(6) . .
CL23 O10P CL21 82.9(10) . .
CL22 O10P CL21 30.4(5) . .
O7P O10P CL21 44.9(5) . .
CL21 O8P O51P 90(3) . .
CL21 O8P O5P 86(4) . .
O51P O8P O5P 136(3) . .
CL21 O8P O6P 61(2) . .
O51P O8P O6P 108(2) . .
O5P O8P O6P 108(3) . .
CL21 O8P CL22 33(3) . .
O51P O8P CL22 110(3) . .
O5P O8P CL22 54(2) . .
O6P O8P CL22 81.1(18) . .
N51 ZN N1F2 102.40(13) . .
N51 ZN O42 102.74(11) . .
N1F2 ZN O42 154.21(12) . .
N51 ZN N1F1 77.92(12) . .
N1F2 ZN N1F1 101.59(12) . .
O42 ZN N1F1 89.24(11) . .
N51 ZN N52 178.17(11) . .
N1F2 ZN N52 77.86(12) . .
O42 ZN N52 76.84(11) . .
N1F1 ZN N52 103.83(12) . .
N51 ZN O41 76.24(10) . .
N1F2 ZN O41 90.79(11) . .
O42 ZN O41 89.62(10) . .
N1F1 ZN O41 153.21(11) . .
N52 ZN O41 101.96(10) . .
C511 N51 C51 129.1(3) . .
C511 N51 ZN 114.8(2) . .
C51 N51 ZN 115.5(2) . .
C61 N11 C21 123.1(3) . .
C61 N11 C11 120.2(3) . .
C21 N11 C11 116.3(3) . .
C41 O41 ZN 111.5(2) . .
C61 N61 H611 123(3) . .
C61 N61 H621 117(5) . .
H611 N61 H621 116(5) . .
N61 C61 N11 117.2(3) . .
N61 C61 C51 124.5(3) . .
N11 C61 C51 118.3(3) . .
C41 N31 C21 122.9(3) . .
C41 N31 C31 119.6(3) . .
C21 N31 C31 117.3(3) . .
C6F1 N1F1 C2F1 118.8(3) . .
C6F1 N1F1 ZN 128.0(3) . .
C2F1 N1F1 ZN 112.9(2) . .
N51 C51 C61 126.8(3) . .
N51 C51 C41 112.9(3) . .
C61 C51 C41 120.1(3) . .
C4F1 C3F1 C2F1 118.1(4) . .
C4F1 C3F1 H3F1 120.9 . .
C2F1 C3F1 H3F1 120.9 . .
N11 C11 H11A 109.5 . .
N11 C11 H11B 109.5 . .
H11A C11 H11B 109.5 . .
N11 C11 H11C 109.5 . .
H11A C11 H11C 109.5 . .
H11B C11 H11C 109.5 . .
N31 C31 H31A 109.5 . .
N31 C31 H31B 109.5 . .
H31A C31 H31B 109.5 . .
N31 C31 H31C 109.5 . .
H31A C31 H31C 109.5 . .
H31B C31 H31C 109.5 . .
O41 C41 N31 118.5(3) . .
O41 C41 C51 123.5(3) . .
N31 C41 C51 118.0(3) . .
O21 C21 N31 121.6(4) . .
O21 C21 N11 121.6(3) . .
N31 C21 N11 116.7(3) . .
N1F1 C2F1 C3F1 122.2(4) . .
N1F1 C2F1 C511 116.2(3) . .
C3F1 C2F1 C511 121.6(4) . .
C5F1 C4F1 C3F1 119.3(4) . .
C5F1 C4F1 H4F1 120.4 . .
C3F1 C4F1 H4F1 120.3 . .
N1F1 C6F1 C5F1 121.8(4) . .
N1F1 C6F1 H6F1 119.1 . .
C5F1 C6F1 H6F1 119.1 . .
C4F1 C5F1 C6F1 119.8(4) . .
C4F1 C5F1 H5F1 120.1 . .
C6F1 C5F1 H5F1 120.1 . .
O2P CL1 O31P 118.8(4) . .
O2P CL1 O1P 112.2(2) . .
O31P CL1 O1P 119.5(5) . .
O2P CL1 O4P 98.1(5) . .
O31P CL1 O4P 100.7(9) . .
O1P CL1 O4P 102.1(4) . .
O2P CL1 O41P 124.6(4) . .
O31P CL1 O41P 55.2(8) . .
O1P CL1 O41P 115.6(3) . .
O4P CL1 O41P 46.2(5) . .
O2P CL1 O3P 97.0(4) . .
O31P CL1 O3P 43.3(7) . .
O1P CL1 O3P 102.5(4) . .
O4P CL1 O3P 143.6(6) . .
O41P CL1 O3P 98.5(5) . .

loop_
_geom_bond_atom_site_label_1
_geom_bond_atom_site_label_2
_geom_bond_distance
_geom_bond_site_symmetry_2
C511 N51 1.279(5) .
C511 C2F1 1.455(5) .
C511 H511 0.87(4) .
O42 C42 1.243(4) .
O42 ZN 2.107(3) .
N52 C512 1.264(5) .
N52 C52 1.382(5) .
N52 ZN 2.130(3) .
O22 C22 1.206(5) .
N62 C62 1.320(5) .
N62 H622 0.82(5) .
N62 H612 1.03(7) .
N32 C42 1.365(5) .
N32 C22 1.366(5) .
N32 C32 1.471(5) .
N12 C62 1.362(5) .
N12 C22 1.376(5) .
N12 C12 1.471(5) .
C42 C52 1.428(5) .
C62 C52 1.391(5) .
C32 H32A 0.96 .
C32 H32B 0.96 .
C32 H32C 0.96 .
C12 H12A 0.96 .
C12 H12B 0.96 .
C12 H12C 0.96 .
N1F2 C6F2 1.318(5) .
N1F2 C2F2 1.345(5) .
N1F2 ZN 2.097(3) .
C2F2 C3F2 1.380(6) .
C2F2 C512 1.466(6) .
C6F2 C5F2 1.384(6) .
C6F2 H6F2 0.93 .
C512 H512 0.95(6) .
C4F2 C5F2 1.358(7) .
C4F2 C3F2 1.375(6) .
C4F2 H4F2 0.93 .
C3F2 H3F2 0.93 .
C5F2 H5F2 0.93 .
CL22 CL21 1.136(8) .
CL22 O7P 1.160(10) .
CL22 CL23 1.247(16) .
CL22 O5P 1.369(8) .
CL22 O10P 1.372(16) .
CL22 O9P 1.409(13) .
CL22 O8P 1.68(5) .
CL22 O6P 2.149(14) .
O1P CL1 1.409(3) .
O2P CL1 1.368(4) .
O3P O31P 1.054(15) .
O3P CL1 1.474(7) .
O31P O41P 1.312(17) .
O31P CL1 1.371(8) .
O41P O4P 1.133(13) .
O41P CL1 1.454(7) .
O4P CL1 1.434(8) .
CL21 O8P 0.74(4) .
CL21 O5P 1.371(10) .
CL21 O51P 1.403(14) .
CL21 O6P 1.424(12) .
CL21 O7P 1.477(12) .
CL21 O10P 2.082(15) .
CL21 CL23 2.339(18) .
O5P O8P 1.20(4) .
O5P CL23 1.907(17) .
O51P O8P 1.19(4) .
O7P O10P 1.609(18) .
O7P CL23 2.053(18) .
CL23 O11P 1.282(17) .
CL23 O10P 1.355(19) .
CL23 O9P 1.672(18) .
O6P O8P 1.62(3) .
ZN N51 2.091(3) .
ZN N1F1 2.112(3) .
ZN O41 2.195(2) .
O21 C21 1.207(5) .
N51 C51 1.383(4) .
N11 C61 1.369(4) .
N11 C21 1.382(5) .
N11 C11 1.460(5) .
O41 C41 1.250(4) .
N61 C61 1.317(5) .
N61 H611 0.82(5) .
N61 H621 0.74(6) .
C61 C51 1.384(5) .
N31 C41 1.369(4) .
N31 C21 1.383(5) .
N31 C31 1.459(5) .
N1F1 C6F1 1.321(5) .
N1F1 C2F1 1.336(5) .
C51 C41 1.409(5) .
C3F1 C4F1 1.381(6) .
C3F1 C2F1 1.381(5) .
C3F1 H3F1 0.93 .
C11 H11A 0.96 .
C11 H11B 0.96 .
C11 H11C 0.96 .
C31 H31A 0.96 .
C31 H31B 0.96 .
C31 H31C 0.96 .
C4F1 C5F1 1.347(7) .
C4F1 H4F1 0.93 .
C6F1 C5F1 1.380(6) .
C6F1 H6F1 0.93 .
C5F1 H5F1 0.93 .

loop_
_geom_torsion_atom_site_label_1
_geom_torsion_atom_site_label_2
_geom_torsion_atom_site_label_3
_geom_torsion_atom_site_label_4
_geom_torsion
_geom_torsion_site_symmetry_1
_geom_torsion_site_symmetry_2
_geom_torsion_site_symmetry_3
_geom_torsion_site_symmetry_4
ZN O42 C42 N32 177.2(3) . . . .
ZN O42 C42 C52 -3.3(5) . . . .
C22 N32 C42 O42 -177.9(4) . . . .
C32 N32 C42 O42 -2.0(6) . . . .
C22 N32 C42 C52 2.6(6) . . . .
C32 N32 C42 C52 178.5(3) . . . .
C22 N12 C62 N62 177.8(4) . . . .
C12 N12 C62 N62 8.2(6) . . . .
C22 N12 C62 C52 -2.7(6) . . . .
C12 N12 C62 C52 -172.3(4) . . . .
C512 N52 C52 C62 3.0(7) . . . .
ZN N52 C52 C62 -176.6(3) . . . .
C512 N52 C52 C42 -176.1(4) . . . .
ZN N52 C52 C42 4.3(4) . . . .
N62 C62 C52 N52 1.0(6) . . . .
N12 C62 C52 N52 -178.6(4) . . . .
N62 C62 C52 C42 180.0(4) . . . .
N12 C62 C52 C42 0.5(5) . . . .
O42 C42 C52 N52 -0.7(5) . . . .
N32 C42 C52 N52 178.8(3) . . . .
O42 C42 C52 C62 -179.9(3) . . . .
N32 C42 C52 C62 -0.4(5) . . . .
C42 N32 C22 O22 175.8(4) . . . .
C32 N32 C22 O22 -0.1(7) . . . .
C42 N32 C22 N12 -4.6(6) . . . .
C32 N32 C22 N12 179.5(4) . . . .
C62 N12 C22 O22 -175.8(4) . . . .
C12 N12 C22 O22 -5.8(7) . . . .
C62 N12 C22 N32 4.6(6) . . . .
C12 N12 C22 N32 174.6(4) . . . .
C6F2 N1F2 C2F2 C3F2 0.4(6) . . . .
ZN N1F2 C2F2 C3F2 175.1(3) . . . .
C6F2 N1F2 C2F2 C512 -177.3(4) . . . .
ZN N1F2 C2F2 C512 -2.5(4) . . . .
C2F2 N1F2 C6F2 C5F2 0.3(6) . . . .
ZN N1F2 C6F2 C5F2 -173.6(3) . . . .
C52 N52 C512 C2F2 178.0(4) . . . .
ZN N52 C512 C2F2 -2.5(5) . . . .
N1F2 C2F2 C512 N52 3.4(6) . . . .
C3F2 C2F2 C512 N52 -174.2(4) . . . .
C5F2 C4F2 C3F2 C2F2 1.1(7) . . . .
N1F2 C2F2 C3F2 C4F2 -1.0(7) . . . .
C512 C2F2 C3F2 C4F2 176.5(4) . . . .
C3F2 C4F2 C5F2 C6F2 -0.5(7) . . . .
N1F2 C6F2 C5F2 C4F2 -0.2(7) . . . .
CL1 O3P O31P O41P -2.3(15) . . . .
O3P O31P O41P O4P 15(2) . . . .
CL1 O31P O41P O4P 12.7(10) . . . .
O3P O31P O41P CL1 2.4(15) . . . .
O31P O41P O4P CL1 -11.9(9) . . . .
O7P CL22 CL21 O8P -155(4) . . . .
CL23 CL22 CL21 O8P -13(4) . . . .
O5P CL22 CL21 O8P 8(4) . . . .
O10P CL22 CL21 O8P -82(4) . . . .
O9P CL22 CL21 O8P 110(4) . . . .
O6P CL22 CL21 O8P 111(4) . . . .
O7P CL22 CL21 O5P -162.9(6) . . . .
CL23 CL22 CL21 O5P -20.4(16) . . . .
O10P CL22 CL21 O5P -89.8(9) . . . .
O9P CL22 CL21 O5P 102.2(7) . . . .
O8P CL22 CL21 O5P -8(4) . . . .
O6P CL22 CL21 O5P 103.4(7) . . . .
O7P CL22 CL21 O51P -75.2(11) . . . .
CL23 CL22 CL21 O51P 67(2) . . . .
O5P CL22 CL21 O51P 87.7(11) . . . .
O10P CL22 CL21 O51P -2.1(14) . . . .
O9P CL22 CL21 O51P -170.1(10) . . . .
O8P CL22 CL21 O51P 80(4) . . . .
O6P CL22 CL21 O51P -168.9(14) . . . .
O7P CL22 CL21 O6P 93.8(8) . . . .
CL23 CL22 CL21 O6P -123.8(16) . . . .
O5P CL22 CL21 O6P -103.4(7) . . . .
O10P CL22 CL21 O6P 166.9(10) . . . .
O9P CL22 CL21 O6P -1.2(9) . . . .
O8P CL22 CL21 O6P -111(4) . . . .
CL23 CL22 CL21 O7P 142.5(17) . . . .
O5P CL22 CL21 O7P 162.9(6) . . . .
O10P CL22 CL21 O7P 73.1(9) . . . .
O9P CL22 CL21 O7P -94.9(8) . . . .
O8P CL22 CL21 O7P 155(4) . . . .
O6P CL22 CL21 O7P -93.8(8) . . . .
O7P CL22 CL21 O10P -73.1(9) . . . .
CL23 CL22 CL21 O10P 69.4(17) . . . .
O5P CL22 CL21 O10P 89.8(9) . . . .
O9P CL22 CL21 O10P -168.0(11) . . . .
O8P CL22 CL21 O10P 82(4) . . . .
O6P CL22 CL21 O10P -166.9(10) . . . .
O7P CL22 CL21 CL23 -142.5(17) . . . .
O5P CL22 CL21 CL23 20.4(16) . . . .
O10P CL22 CL21 CL23 -69.4(17) . . . .
O9P CL22 CL21 CL23 122.6(18) . . . .
O8P CL22 CL21 CL23 13(4) . . . .
O6P CL22 CL21 CL23 123.8(16) . . . .
CL21 CL22 O5P O8P -3.8(17) . . . .
O7P CL22 O5P O8P 24(2) . . . .
CL23 CL22 O5P O8P 168.6(17) . . . .
O10P CL22 O5P O8P 106.4(19) . . . .
O9P CL22 O5P O8P -113.1(19) . . . .
O6P CL22 O5P O8P -40.9(17) . . . .
O7P CL22 O5P CL21 27.9(12) . . . .
CL23 CL22 O5P CL21 172.4(6) . . . .
O10P CL22 O5P CL21 110.2(10) . . . .
O9P CL22 O5P CL21 -109.3(10) . . . .
O8P CL22 O5P CL21 3.8(17) . . . .
O6P CL22 O5P CL21 -37.1(5) . . . .
CL21 CL22 O5P CL23 -172.4(6) . . . .
O7P CL22 O5P CL23 -144.5(13) . . . .
O10P CL22 O5P CL23 -62.3(9) . . . .
O9P CL22 O5P CL23 78.2(10) . . . .
O8P CL22 O5P CL23 -168.6(17) . . . .
O6P CL22 O5P CL23 150.5(6) . . . .
CL22 CL21 O5P O8P 173(3) . . . .
O51P CL21 O5P O8P 38(3) . . . .
O6P CL21 O5P O8P -80(3) . . . .
O7P CL21 O5P O8P 159(3) . . . .
O10P CL21 O5P O8P 133(3) . . . .
CL23 CL21 O5P O8P 168(3) . . . .
O8P CL21 O5P CL22 -173(3) . . . .
O51P CL21 O5P CL22 -135.3(7) . . . .
O6P CL21 O5P CL22 107.2(8) . . . .
O7P CL21 O5P CL22 -14.5(5) . . . .
O10P CL21 O5P CL22 -40.4(7) . . . .
CL23 CL21 O5P CL22 -4.9(4) . . . .
O8P CL21 O5P CL23 -168(3) . . . .
CL22 CL21 O5P CL23 4.9(4) . . . .
O51P CL21 O5P CL23 -130.4(6) . . . .
O6P CL21 O5P CL23 112.2(8) . . . .
O7P CL21 O5P CL23 -9.5(6) . . . .
O10P CL21 O5P CL23 -35.5(6) . . . .
CL22 CL21 O51P O8P -110(4) . . . .
O5P CL21 O51P O8P -39(3) . . . .
O6P CL21 O51P O8P 80(3) . . . .
O7P CL21 O51P O8P -163(4) . . . .
O10P CL21 O51P O8P -112(4) . . . .
CL23 CL21 O51P O8P -96(4) . . . .
CL23 CL22 O7P CL21 -165.0(8) . . . .
O5P CL22 O7P CL21 -25.7(10) . . . .
O10P CL22 O7P CL21 -115.0(9) . . . .
O9P CL22 O7P CL21 114.3(9) . . . .
O8P CL22 O7P CL21 -8.6(11) . . . .
O6P CL22 O7P CL21 37.5(5) . . . .
CL21 CL22 O7P O10P 115.0(9) . . . .
CL23 CL22 O7P O10P -50.1(9) . . . .
O5P CL22 O7P O10P 89.3(14) . . . .
O9P CL22 O7P O10P -130.7(12) . . . .
O8P CL22 O7P O10P 106.3(14) . . . .
O6P CL22 O7P O10P 152.5(9) . . . .
CL21 CL22 O7P CL23 165.0(8) . . . .
O5P CL22 O7P CL23 139.4(14) . . . .
O10P CL22 O7P CL23 50.1(9) . . . .
O9P CL22 O7P CL23 -80.6(10) . . . .
O8P CL22 O7P CL23 156.4(13) . . . .
O6P CL22 O7P CL23 -157.5(8) . . . .
O8P CL21 O7P CL22 88(10) . . . .
O5P CL21 O7P CL22 17.1(6) . . . .
O51P CL21 O7P CL22 136.2(7) . . . .
O6P CL21 O7P CL22 -106.6(8) . . . .
O10P CL21 O7P CL22 49.5(9) . . . .
CL23 CL21 O7P CL22 8.1(4) . . . .
O8P CL21 O7P O10P 39(10) . . . .
CL22 CL21 O7P O10P -49.5(9) . . . .
O5P CL21 O7P O10P -32.5(9) . . . .
O51P CL21 O7P O10P 86.7(9) . . . .
O6P CL21 O7P O10P -156.1(10) . . . .
CL23 CL21 O7P O10P -41.4(7) . . . .
O8P CL21 O7P CL23 80(10) . . . .
CL22 CL21 O7P CL23 -8.1(4) . . . .
O5P CL21 O7P CL23 8.9(6) . . . .
O51P CL21 O7P CL23 128.1(6) . . . .
O6P CL21 O7P CL23 -114.7(7) . . . .
O10P CL21 O7P CL23 41.4(7) . . . .
CL21 CL22 CL23 O10P -79.4(18) . . . .
O7P CL22 CL23 O10P 58.2(11) . . . .
O5P CL22 CL23 O10P -97.9(9) . . . .
O9P CL22 CL23 O10P 151.8(10) . . . .
O8P CL22 CL23 O10P -86(2) . . . .
O6P CL22 CL23 O10P -170.9(13) . . . .
CL21 CL22 CL23 O9P 128.8(17) . . . .
O7P CL22 CL23 O9P -93.6(8) . . . .
O5P CL22 CL23 O9P 110.2(6) . . . .
O10P CL22 CL23 O9P -151.8(10) . . . .
O8P CL22 CL23 O9P 122(2) . . . .
O6P CL22 CL23 O9P 37.3(12) . . . .
CL21 CL22 CL23 O5P 18.5(14) . . . .
O7P CL22 CL23 O5P 156.2(8) . . . .
O10P CL22 CL23 O5P 97.9(9) . . . .
O9P CL22 CL23 O5P -110.2(6) . . . .
O8P CL22 CL23 O5P 11.8(19) . . . .
O6P CL22 CL23 O5P -72.9(11) . . . .
CL21 CL22 CL23 O7P -138(2) . . . .
O5P CL22 CL23 O7P -156.2(8) . . . .
O10P CL22 CL23 O7P -58.2(11) . . . .
O9P CL22 CL23 O7P 93.6(8) . . . .
O8P CL22 CL23 O7P -144(2) . . . .
O6P CL22 CL23 O7P 130.9(15) . . . .
O7P CL22 CL23 CL21 138(2) . . . .
O5P CL22 CL23 CL21 -18.5(14) . . . .
O10P CL22 CL23 CL21 79.4(18) . . . .
O9P CL22 CL23 CL21 -128.8(17) . . . .
O8P CL22 CL23 CL21 -7(2) . . . .
O6P CL22 CL23 CL21 -91.5(18) . . . .
CL22 CL21 O6P O8P 131(3) . . . .
O5P CL21 O6P O8P 59(3) . . . .
O51P CL21 O6P O8P -57(3) . . . .
O7P CL21 O6P O8P -175(4) . . . .
O10P CL21 O6P O8P 147(4) . . . .
CL23 CL21 O6P O8P 120(3) . . . .
O8P CL21 O6P CL22 -131(3) . . . .
O5P CL21 O6P CL22 -71.4(6) . . . .
O51P CL21 O6P CL22 172.2(10) . . . .
O7P CL21 O6P CL22 54.0(7) . . . .
O10P CL21 O6P CL22 16.0(12) . . . .
CL23 CL21 O6P CL22 -11.1(3) . . . .
CL21 CL22 O9P CL23 -161.0(7) . . . .
O7P CL22 O9P CL23 116.0(9) . . . .
O5P CL22 O9P CL23 -89.2(8) . . . .
O10P CL22 O9P CL23 33.8(12) . . . .
O8P CL22 O9P CL23 -138.1(14) . . . .
O6P CL22 O9P CL23 -161.8(5) . . . .
O11P CL23 O9P CL22 173.7(13) . . . .
O10P CL23 O9P CL22 -27.4(10) . . . .
O5P CL23 O9P CL22 43.2(5) . . . .
O7P CL23 O9P CL22 -34.5(5) . . . .
CL21 CL23 O9P CL22 9.3(3) . . . .
O11P CL23 O10P CL22 -175.1(12) . . . .
O9P CL23 O10P CL22 25.1(10) . . . .
O5P CL23 O10P CL22 -46.7(5) . . . .
O7P CL23 O10P CL22 33.1(6) . . . .
CL21 CL23 O10P CL22 -11.8(4) . . . .
CL22 CL23 O10P O7P -33.1(6) . . . .
O11P CL23 O10P O7P 151.8(11) . . . .
O9P CL23 O10P O7P -8.1(12) . . . .
O5P CL23 O10P O7P -79.9(7) . . . .
CL21 CL23 O10P O7P -44.9(5) . . . .
CL22 CL23 O10P CL21 11.8(3) . . . .
O11P CL23 O10P CL21 -163.3(10) . . . .
O9P CL23 O10P CL21 36.8(11) . . . .
O5P CL23 O10P CL21 -35.0(5) . . . .
O7P CL23 O10P CL21 44.9(5) . . . .
CL21 CL22 O10P CL23 156.5(7) . . . .
O7P CL22 O10P CL23 -129.4(10) . . . .
O5P CL22 O10P CL23 89.4(8) . . . .
O9P CL22 O10P CL23 -38.0(13) . . . .
O8P CL22 O10P CL23 134.7(13) . . . .
O6P CL22 O10P CL23 171.4(12) . . . .
CL21 CL22 O10P O7P -74.2(9) . . . .
CL23 CL22 O10P O7P 129.4(10) . . . .
O5P CL22 O10P O7P -141.3(10) . . . .
O9P CL22 O10P O7P 91.4(12) . . . .
O8P CL22 O10P O7P -95.9(14) . . . .
O6P CL22 O10P O7P -59.2(16) . . . .
O7P CL22 O10P CL21 74.2(9) . . . .
CL23 CL22 O10P CL21 -156.5(7) . . . .
O5P CL22 O10P CL21 -67.1(6) . . . .
O9P CL22 O10P CL21 165.5(14) . . . .
O8P CL22 O10P CL21 -21.7(11) . . . .
O6P CL22 O10P CL21 14.9(11) . . . .
CL22 O7P O10P CL23 39.0(9) . . . .
CL21 O7P O10P CL23 82.6(9) . . . .
CL21 O7P O10P CL22 43.6(6) . . . .
CL23 O7P O10P CL22 -39.0(9) . . . .
CL22 O7P O10P CL21 -43.6(6) . . . .
CL23 O7P O10P CL21 -82.6(9) . . . .
CL22 CL21 O8P O51P 129(2) . . . .
O5P CL21 O8P O51P 136(3) . . . .
O6P CL21 O8P O51P -110.4(18) . . . .
O7P CL21 O8P O51P 56(11) . . . .
O10P CL21 O8P O51P 87(3) . . . .
CL23 CL21 O8P O51P 125.7(18) . . . .
CL22 CL21 O8P O5P -8(4) . . . .
O51P CL21 O8P O5P -136(3) . . . .
O6P CL21 O8P O5P 113.3(15) . . . .
O7P CL21 O8P O5P -81(10) . . . .
O10P CL21 O8P O5P -49(3) . . . .
CL23 CL21 O8P O5P -11(3) . . . .
CL22 CL21 O8P O6P -121(2) . . . .
O5P CL21 O8P O6P -113.3(15) . . . .
O51P CL21 O8P O6P 110.4(18) . . . .
O7P CL21 O8P O6P 166(10) . . . .
O10P CL21 O8P O6P -162.5(18) . . . .
CL23 CL21 O8P O6P -123.9(16) . . . .
O5P CL21 O8P CL22 8(4) . . . .
O51P CL21 O8P CL22 -129(2) . . . .
O6P CL21 O8P CL22 121(2) . . . .
O7P CL21 O8P CL22 -73(9) . . . .
O10P CL21 O8P CL22 -41.4(16) . . . .
CL23 CL21 O8P CL22 -2.8(9) . . . .
CL21 O51P O8P O5P 85(7) . . . .
CL21 O51P O8P O6P -59.6(19) . . . .
CL21 O51P O8P CL22 27.1(19) . . . .
CL22 O5P O8P CL21 5(2) . . . .
CL23 O5P O8P CL21 14(4) . . . .
CL22 O5P O8P O51P -81(5) . . . .
CL21 O5P O8P O51P -86(6) . . . .
CL23 O5P O8P O51P -72(5) . . . .
CL22 O5P O8P O6P 63(2) . . . .
CL21 O5P O8P O6P 58(2) . . . .
CL23 O5P O8P O6P 72(3) . . . .
CL21 O5P O8P CL22 -5(2) . . . .
CL23 O5P O8P CL22 8.6(12) . . . .
CL22 O6P O8P CL21 28(2) . . . .
CL21 O6P O8P O51P 80(3) . . . .
CL22 O6P O8P O51P 108(3) . . . .
CL21 O6P O8P O5P -75(4) . . . .
CL22 O6P O8P O5P -47(2) . . . .
CL21 O6P O8P CL22 -28(2) . . . .
O7P CL22 O8P CL21 25(4) . . . .
CL23 CL22 O8P CL21 173(2) . . . .
O5P CL22 O8P CL21 -170(5) . . . .
O10P CL22 O8P CL21 105(3) . . . .
O9P CL22 O8P CL21 -81(4) . . . .
O6P CL22 O8P CL21 -49(3) . . . .
CL21 CL22 O8P O51P -56(3) . . . .
O7P CL22 O8P O51P -32(2) . . . .
CL23 CL22 O8P O51P 116.6(19) . . . .
O5P CL22 O8P O51P 133(3) . . . .
O10P CL22 O8P O51P 49(2) . . . .
O9P CL22 O8P O51P -137.4(16) . . . .
O6P CL22 O8P O51P -106(2) . . . .
CL21 CL22 O8P O5P 170(5) . . . .
O7P CL22 O8P O5P -165.1(12) . . . .
CL23 CL22 O8P O5P -17(3) . . . .
O10P CL22 O8P O5P -84.5(16) . . . .
O9P CL22 O8P O5P 89.2(14) . . . .
O6P CL22 O8P O5P 121(2) . . . .
CL21 CL22 O8P O6P 49(3) . . . .
O7P CL22 O8P O6P 74.0(14) . . . .
CL23 CL22 O8P O6P -137.7(11) . . . .
O5P CL22 O8P O6P -121(2) . . . .
O10P CL22 O8P O6P 154.6(12) . . . .
O9P CL22 O8P O6P -31.7(18) . . . .
C2F1 C511 N51 C51 177.8(4) . . . .
C2F1 C511 N51 ZN 6.9(5) . . . .
C21 N11 C61 N61 174.2(3) . . . .
C11 N11 C61 N61 1.2(5) . . . .
C21 N11 C61 C51 -6.8(5) . . . .
C11 N11 C61 C51 -179.8(3) . . . .
C511 N51 C51 C61 20.7(7) . . . .
ZN N51 C51 C61 -168.5(3) . . . .
C511 N51 C51 C41 -164.7(4) . . . .
ZN N51 C51 C41 6.2(4) . . . .
N61 C61 C51 N51 3.8(6) . . . .
N11 C61 C51 N51 -175.1(3) . . . .
N61 C61 C51 C41 -170.4(4) . . . .
N11 C61 C51 C41 10.6(5) . . . .
ZN O41 C41 N31 -179.2(3) . . . .
ZN O41 C41 C51 -2.4(4) . . . .
C21 N31 C41 O41 -176.5(3) . . . .
C31 N31 C41 O41 -1.1(5) . . . .
C21 N31 C41 C51 6.5(5) . . . .
C31 N31 C41 C51 -178.1(3) . . . .
N51 C51 C41 O41 -2.4(5) . . . .
C61 C51 C41 O41 172.6(3) . . . .
N51 C51 C41 N31 174.5(3) . . . .
C61 C51 C41 N31 -10.5(5) . . . .
C41 N31 C21 O21 179.6(4) . . . .
C31 N31 C21 O21 4.0(5) . . . .
C41 N31 C21 N11 -2.6(5) . . . .
C31 N31 C21 N11 -178.1(3) . . . .
C61 N11 C21 O21 -179.5(4) . . . .
C11 N11 C21 O21 -6.2(5) . . . .
C61 N11 C21 N31 2.7(5) . . . .
C11 N11 C21 N31 175.9(3) . . . .
C6F1 N1F1 C2F1 C3F1 0.7(6) . . . .
ZN N1F1 C2F1 C3F1 175.2(3) . . . .
C6F1 N1F1 C2F1 C511 -177.2(4) . . . .
ZN N1F1 C2F1 C511 -2.7(4) . . . .
C4F1 C3F1 C2F1 N1F1 -0.7(6) . . . .
C4F1 C3F1 C2F1 C511 177.1(4) . . . .
N51 C511 C2F1 N1F1 -2.8(6) . . . .
N51 C511 C2F1 C3F1 179.3(4) . . . .
C2F1 C3F1 C4F1 C5F1 0.4(6) . . . .
C2F1 N1F1 C6F1 C5F1 -0.3(6) . . . .
ZN N1F1 C6F1 C5F1 -173.9(3) . . . .
C3F1 C4F1 C5F1 C6F1 0.0(7) . . . .
N1F1 C6F1 C5F1 C4F1 0.0(7) . . . .
O3P O31P CL1 O2P 67.6(11) . . . .
O41P O31P CL1 O2P -114.0(6) . . . .
O3P O31P CL1 O1P -76.2(8) . . . .
O41P O31P CL1 O1P 102.2(7) . . . .
O3P O31P CL1 O4P 173.2(8) . . . .
O41P O31P CL1 O4P -8.4(7) . . . .
O3P O31P CL1 O41P -178.4(11) . . . .
O41P O31P CL1 O3P 178.4(11) . . . .
O41P O4P CL1 O2P 131.1(6) . . . .
O41P O4P CL1 O31P 9.6(7) . . . .
O41P O4P CL1 O1P -114.0(6) . . . .
O41P O4P CL1 O3P 17.5(11) . . . .
O4P O41P CL1 O2P -64.9(8) . . . .
O31P O41P CL1 O2P 103.6(6) . . . .
O4P O41P CL1 O31P -168.5(9) . . . .
O4P O41P CL1 O1P 82.1(7) . . . .
O31P O41P CL1 O1P -109.4(6) . . . .
O31P O41P CL1 O4P 168.5(9) . . . .
O4P O41P CL1 O3P -169.6(7) . . . .
O31P O41P CL1 O3P -1.1(7) . . . .
O31P O3P CL1 O2P -125.3(8) . . . .
O31P O3P CL1 O1P 120.0(8) . . . .
O31P O3P CL1 O4P -11.3(13) . . . .
O31P O3P CL1 O41P 1.3(9) . . . .
